data_4078359
loop_
_publ_author_name
'Bould, Jonathan'
'Rath, Nigam P.'
'Barton, Lawrence'

_publ_section_title
;
 Metallaborane Heteroatom Incorporation Reactions:&#x00A0;
 Metallacarboranes, Metallathiaboranes, and an Iridaazaborane from
 Iridanonaborane Precursors
;
_journal_issue 23
_journal_name_full Organometallics
_journal_page_first 4916
_journal_paper_doi 10.1021/om960313w
_journal_volume 15
_journal_year 1996
_chemical_formula_sum 'C6 H27 B8 Ir P2 S'
_chemical_formula_weight 471.96
_chemical_name_systematic
; 
 ? 
;
_space_group_IT_number 2
_symmetry_cell_setting triclinic
_symmetry_space_group_name_Hall '-P 1'
_symmetry_space_group_name_H-M 'P -1'
_atom_sites_solution_hydrogens geom
_atom_sites_solution_primary direct
_atom_sites_solution_secondary difmap
_audit_creation_method SHELXL
_cell_angle_alpha 70.66(4)
_cell_angle_beta 74.90(4)
_cell_angle_gamma 65.62(2)
_cell_formula_units_Z 2
_cell_length_a 9.046(3)
_cell_length_b 9.184(3)
_cell_length_c 12.508(8)
_cell_measurement_reflns_used 35
_cell_measurement_temperature 293(2)
_cell_measurement_theta_max 19.3
_cell_measurement_theta_min 5.0
_cell_volume 883.8(7)
_computing_cell_refinement 'Siemens P3'
_computing_data_collection 'Siemens P3'
_computing_data_reduction 'Siemens XDISK'
_computing_molecular_graphics 'Siemens SHELXTL 5.0'
_computing_publication_material 'Siemens SHELXTL 5.0'
_computing_structure_refinement 'SHELXL-93 (Sheldrick, 1993)'
_computing_structure_solution 'SHELXS-86 (Sheldrick, 1990)'
_diffrn_ambient_temperature 293(2)
_diffrn_measurement_device 'Siemens R3'
_diffrn_measurement_method '\w scans'
_diffrn_radiation_monochromator graphite
_diffrn_radiation_source 'fine-focus sealed tube'
_diffrn_radiation_type MoK\a
_diffrn_radiation_wavelength 0.71073
_diffrn_reflns_av_R_equivalents 0.0681
_diffrn_reflns_av_sigmaI/netI 0.0677
_diffrn_reflns_limit_h_max 11
_diffrn_reflns_limit_h_min -11
_diffrn_reflns_limit_k_max 11
_diffrn_reflns_limit_k_min -11
_diffrn_reflns_limit_l_max 16
_diffrn_reflns_limit_l_min -16
_diffrn_reflns_number 6888
_diffrn_reflns_theta_max 27.57
_diffrn_reflns_theta_min 1.74
_diffrn_standards_decay_% 5.28
_diffrn_standards_interval_count 97
_diffrn_standards_number 3
_exptl_absorpt_coefficient_mu 7.828
_exptl_absorpt_correction_T_max 0.56966
_exptl_absorpt_correction_T_min 0.16703
_exptl_absorpt_correction_type 'semi-empirical (SHELXA)'
_exptl_crystal_colour light
_exptl_crystal_density_diffrn 1.774
_exptl_crystal_description rectangular
_exptl_crystal_F_000 452
_exptl_crystal_size_max 0.5
_exptl_crystal_size_mid 0.4
_exptl_crystal_size_min 0.1
_refine_diff_density_max 3.845
_refine_diff_density_min -2.777
_refine_diff_density_rms 0.294
_refine_ls_extinction_method none
_refine_ls_goodness_of_fit_all 1.044
_refine_ls_goodness_of_fit_obs 1.077
_refine_ls_matrix_type full
_refine_ls_number_parameters 187
_refine_ls_number_reflns 4050
_refine_ls_number_restraints 0
_refine_ls_restrained_S_all 1.058
_refine_ls_restrained_S_obs 1.077
_refine_ls_R_factor_all 0.0635
_refine_ls_R_factor_obs 0.0521
_refine_ls_shift/esd_max 0.000
_refine_ls_shift/esd_mean 0.000
_refine_ls_structure_factor_coef Fsqd
_refine_ls_weighting_details 'w=1/[\s^2^(Fo^2^)+(0.0894P)^2^+0.0000P] where P=(Fo^2^+2Fc^2^)/3'
_refine_ls_weighting_scheme calc
_refine_ls_wR_factor_all 0.1389
_refine_ls_wR_factor_obs 0.1312
_reflns_number_observed 3513
_reflns_number_total 4074
_reflns_observed_criterion >2sigma(I)
_cod_data_source_file om960313w.cif
_cod_data_source_block lb1295
_cod_depositor_comments
;
The following automatic conversions were performed:

'_symmetry_cell_setting' value 'Triclinic' changed to 'triclinic'
according to /home/saulius/struct/CIF-dictionaries/cif_core.dic
dictionary named 'cif_core.dic' version 2.4.1 from 2010-06-29.

Automatic conversion script
Id: cif_fix_values 1715 2011-07-08 13:25:40Z adriana 

The following automatic conversions were performed:

'_refine_ls_weighting_scheme' value 'calc
w=1/[\s^2^(Fo^2^)+(0.0894P)^2^+0.0000P] where P=(Fo^2^+2Fc^2^)/3' was
changed to 'calc'. New tag '_refine_ls_weighting_details' was
created. The value of the new tag was set to
'w=1/[\s^2^(Fo^2^)+(0.0894P)^2^+0.0000P] where P=(Fo^2^+2Fc^2^)/3'.

Automatic conversion script
Id: cif_fix_values 3143 2015-03-26 13:38:13Z robertas 
;
_cod_original_sg_symbol_H-M P-1
_cod_database_code 4078359

loop_
_symmetry_equiv_pos_as_xyz
'x, y, z'
'-x, -y, -z'

loop_
_atom_site_aniso_label
_atom_site_aniso_U_11
_atom_site_aniso_U_22
_atom_site_aniso_U_33
_atom_site_aniso_U_23
_atom_site_aniso_U_13
_atom_site_aniso_U_12
Ir2 0.0229(2) 0.0223(2) 0.0224(2) -0.00568(12) -0.00291(12) -0.00826(12)
P1 0.0271(12) 0.0399(13) 0.0338(14) -0.0111(11) -0.0079(10) -0.0122(10)
P2 0.0367(14) 0.0249(11) 0.050(2) -0.0124(11) -0.0117(12) -0.0065(10)
S1 0.0405(14) 0.0501(14) 0.0248(12) -0.0060(11) -0.0024(10) -0.0203(11)
C1 0.041(6) 0.054(6) 0.056(8) -0.019(6) -0.012(5) -0.024(5)
C2 0.044(7) 0.111(12) 0.041(7) -0.022(8) 0.015(6) -0.049(8)
C3 0.043(7) 0.052(7) 0.094(12) -0.002(7) -0.039(8) -0.003(6)
C4 0.095(12) 0.046(7) 0.070(10) -0.035(7) -0.004(9) -0.012(7)
C5 0.063(9) 0.045(7) 0.138(17) -0.025(9) -0.035(10) -0.021(6)
C6 0.063(8) 0.031(5) 0.053(8) -0.004(5) -0.014(6) -0.015(5)
B3 0.050(7) 0.031(5) 0.034(6) 0.002(4) -0.016(5) -0.025(5)
B4 0.050(7) 0.047(7) 0.037(7) 0.005(6) -0.021(6) -0.023(6)
B5 0.032(5) 0.034(5) 0.038(6) -0.009(5) -0.007(5) -0.009(4)
B6 0.032(6) 0.030(5) 0.037(6) -0.007(5) -0.009(5) -0.004(4)
B7 0.033(5) 0.039(5) 0.031(6) -0.013(5) -0.002(4) -0.014(4)
B8 0.035(6) 0.029(5) 0.056(8) -0.011(5) -0.011(6) -0.002(4)
B9 0.032(6) 0.031(5) 0.054(8) 0.001(5) -0.016(5) -0.013(4)
B10 0.028(6) 0.033(6) 0.069(10) -0.023(6) -0.002(6) 0.003(4)

loop_
_atom_site_label
_atom_site_type_symbol
_atom_site_fract_x
_atom_site_fract_y
_atom_site_fract_z
_atom_site_U_iso_or_equiv
_atom_site_thermal_displace_type
_atom_site_occupancy
_atom_site_calc_flag
_atom_site_refinement_flags
Ir2 Ir 0.12843(4) 0.50103(4) 0.26881(3) 0.02254(13) Uani 1 d .
H2 H 0.13550(4) 0.40650(4) 0.40870(3) 0.034 Uiso 1 d R
P1 P 0.3839(3) 0.4765(3) 0.2897(2) 0.0323(5) Uani 1 d .
P2 P 0.1886(3) 0.2277(3) 0.2793(3) 0.0368(6) Uani 1 d .
S1 S 0.1263(3) 0.6352(4) 0.0716(2) 0.0385(6) Uani 1 d .
C1 C 0.3703(15) 0.6259(15) 0.3610(11) 0.046(3) Uani 1 d .
H1A H 0.3016(15) 0.7341(15) 0.3242(11) 0.069 Uiso 1 calc R
H1B H 0.4780(15) 0.6258(15) 0.3565(11) 0.069 Uiso 1 calc R
H1C H 0.3243(15) 0.5967(15) 0.4398(11) 0.069 Uiso 1 calc R
C2 C 0.5100(16) 0.5252(22) 0.1536(11) 0.062(4) Uani 1 d .
H2A H 0.4461(16) 0.6249(22) 0.1048(11) 0.092 Uiso 1 calc R
H2B H 0.5483(16) 0.4361(22) 0.1176(11) 0.092 Uiso 1 calc R
H2C H 0.6023(16) 0.5403(22) 0.1665(11) 0.092 Uiso 1 calc R
C3 C 0.5164(17) 0.2886(17) 0.3730(16) 0.066(4) Uani 1 d .
H3A H 0.4566(17) 0.2559(17) 0.4466(16) 0.100 Uiso 1 calc R
H3B H 0.6085(17) 0.3070(17) 0.3828(16) 0.100 Uiso 1 calc R
H3C H 0.5545(17) 0.2028(17) 0.3339(16) 0.100 Uiso 1 calc R
C4 C 0.3328(22) 0.1508(17) 0.1615(14) 0.071(5) Uani 1 d .
H4A H 0.4321(22) 0.1701(17) 0.1538(14) 0.106 Uiso 1 calc R
H4B H 0.2856(22) 0.2072(17) 0.0919(14) 0.106 Uiso 1 calc R
H4C H 0.3571(22) 0.0343(17) 0.1766(14) 0.106 Uiso 1 calc R
C5 C 0.0130(19) 0.1803(17) 0.2797(18) 0.076(5) Uani 1 d .
H5A H -0.0720(19) 0.2166(17) 0.3399(18) 0.114 Uiso 1 calc R
H5B H 0.0447(19) 0.0632(17) 0.2921(18) 0.114 Uiso 1 calc R
H5C H -0.0269(19) 0.2361(17) 0.2074(18) 0.114 Uiso 1 calc R
C6 C 0.2701(17) 0.0701(13) 0.4044(12) 0.050(3) Uani 1 d .
H6A H 0.3662(17) 0.0808(13) 0.4148(12) 0.076 Uiso 1 calc R
H6B H 0.2981(17) -0.0374(13) 0.3936(12) 0.076 Uiso 1 calc R
H6C H 0.1889(17) 0.0838(13) 0.4709(12) 0.076 Uiso 1 calc R
B3 B 0.0739(16) 0.7782(13) 0.1746(11) 0.035(2) Uani 1 d .
H3 H 0.1719(103) 0.8323(101) 0.1479(74) 0.008(19) Uiso 1 d .
B4 B -0.0806(18) 0.8131(17) 0.0798(12) 0.044(3) Uani 1 d .
H4 H -0.1056(109) 0.8918(110) 0.0059(82) 0.012(21) Uiso 1 d .
B5 B -0.0733(14) 0.5918(14) 0.1536(11) 0.035(2) Uani 1 d .
H5 H -0.1362(14) 0.5405(14) 0.1131(11) 0.043 Uiso 1 d R
B6 B -0.1488(14) 0.6052(14) 0.3045(11) 0.035(2) Uani 1 d .
H6 H -0.0962(14) 0.4666(14) 0.3752(11) 0.042 Uiso 1 d R
B7 B -0.0416(14) 0.7365(14) 0.3190(10) 0.033(2) Uani 1 d .
H7 H 0.0175(134) 0.7484(134) 0.3848(98) 0.032(28) Uiso 1 d .
B8 B -0.1405(16) 0.9023(14) 0.1965(13) 0.042(3) Uani 1 d .
H8 H -0.1782(174) 1.0424(176) 0.1650(129) 0.062(42) Uiso 1 d .
B9 B -0.2412(15) 0.7731(14) 0.1820(13) 0.040(3) Uani 1 d .
H9 H -0.3516(145) 0.8094(140) 0.1550(101) 0.034(29) Uiso 1 d .
B10 B -0.2419(15) 0.8016(15) 0.3106(14) 0.046(3) Uani 1 d .
H10 H -0.3387(200) 0.8508(195) 0.3674(142) 0.076(49) Uiso 1 d .

loop_
_atom_type_symbol
_atom_type_description
_atom_type_scat_dispersion_real
_atom_type_scat_dispersion_imag
_atom_type_scat_source
C C 0.0033 0.0016 'International Tables Vol C Tables 4.2.6.8 and 6.1.1.4'
H H 0.0000 0.0000 'International Tables Vol C Tables 4.2.6.8 and 6.1.1.4'
B B 0.0013 0.0007 'International Tables Vol C Tables 4.2.6.8 and 6.1.1.4'
P P 0.1023 0.0942 'International Tables Vol C Tables 4.2.6.8 and 6.1.1.4'
S S 0.1246 0.1234 'International Tables Vol C Tables 4.2.6.8 and 6.1.1.4'
Ir Ir -1.4442 7.9887 'International Tables Vol C Tables 4.2.6.8 and 6.1.1.4'

loop_
_geom_angle_atom_site_label_1
_geom_angle_atom_site_label_2
_geom_angle_atom_site_label_3
_geom_angle
B7 Ir2 B6 49.9(4)
B7 Ir2 P1 104.0(3)
B6 Ir2 P1 152.0(3)
B7 Ir2 P2 149.9(3)
B6 Ir2 P2 103.8(3)
P1 Ir2 P2 97.59(10)
B7 Ir2 B3 47.4(5)
B6 Ir2 B3 78.7(4)
P1 Ir2 B3 89.8(3)
P2 Ir2 B3 154.4(3)
B7 Ir2 B5 79.4(4)
B6 Ir2 B5 47.7(4)
P1 Ir2 B5 149.7(3)
P2 Ir2 B5 92.4(3)
B3 Ir2 B5 70.1(4)
B7 Ir2 S1 91.9(3)
B6 Ir2 S1 91.6(3)
P1 Ir2 S1 100.41(11)
P2 Ir2 S1 104.63(11)
B3 Ir2 S1 49.8(3)
B5 Ir2 S1 49.3(3)
B7 Ir2 H2 88.3(3)
B6 Ir2 H2 89.9(3)
P1 Ir2 H2 77.80(8)
P2 Ir2 H2 75.96(9)
B3 Ir2 H2 129.6(3)
B5 Ir2 H2 132.5(3)
S1 Ir2 H2 178.19(7)
C3 P1 C2 105.3(8)
C3 P1 C1 100.7(7)
C2 P1 C1 103.0(7)
C3 P1 Ir2 121.2(5)
C2 P1 Ir2 112.9(5)
C1 P1 Ir2 111.6(4)
C5 P2 C4 102.7(8)
C5 P2 C6 100.3(8)
C4 P2 C6 102.7(7)
C5 P2 Ir2 114.1(5)
C4 P2 Ir2 115.6(5)
C6 P2 Ir2 119.0(4)
B4 S1 B5 59.2(5)
B4 S1 B3 59.3(6)
B5 S1 B3 85.6(5)
B4 S1 Ir2 99.4(4)
B5 S1 Ir2 64.4(4)
B3 S1 Ir2 64.0(3)
P1 C1 H1A 109.5(4)
P1 C1 H1B 109.5(4)
H1A C1 H1B 109.5
P1 C1 H1C 109.5(4)
H1A C1 H1C 109.5
H1B C1 H1C 109.5
P1 C2 H2A 109.5(5)
P1 C2 H2B 109.5(5)
H2A C2 H2B 109.5
P1 C2 H2C 109.5(5)
H2A C2 H2C 109.5
H2B C2 H2C 109.5
P1 C3 H3A 109.5(6)
P1 C3 H3B 109.5(5)
H3A C3 H3B 109.5
P1 C3 H3C 109.5(6)
H3A C3 H3C 109.5
H3B C3 H3C 109.5
P2 C4 H4A 109.5(6)
P2 C4 H4B 109.5(6)
H4A C4 H4B 109.5
P2 C4 H4C 109.5(5)
H4A C4 H4C 109.5
H4B C4 H4C 109.5
P2 C5 H5A 109.5(6)
P2 C5 H5B 109.5(5)
H5A C5 H5B 109.5
P2 C5 H5C 109.5(6)
H5A C5 H5C 109.5
H5B C5 H5C 109.5
P2 C6 H6A 109.5(4)
P2 C6 H6B 109.5(4)
H6A C6 H6B 109.5
P2 C6 H6C 109.5(5)
H6A C6 H6C 109.5
H6B C6 H6C 109.5
B8 B3 B7 61.9(8)
B8 B3 B4 56.4(7)
B7 B3 B4 101.6(8)
B8 B3 S1 113.4(7)
B7 B3 S1 121.0(6)
B4 B3 S1 58.8(6)
B8 B3 Ir2 112.7(7)
B7 B3 Ir2 64.4(5)
B4 B3 Ir2 100.6(6)
S1 B3 Ir2 66.2(3)
B8 B3 H3 122.4(43)
B7 B3 H3 126.7(45)
B4 B3 H3 125.1(46)
S1 B3 H3 105.5(44)
Ir2 B3 H3 121.3(44)
B9 B4 B8 63.3(8)
B9 B4 B5 58.6(7)
B8 B4 B5 102.2(9)
B9 B4 S1 118.1(8)
B8 B4 S1 118.2(8)
B5 B4 S1 61.5(6)
B9 B4 B3 101.6(9)
B8 B4 B3 58.2(7)
B5 B4 B3 88.2(7)
S1 B4 B3 61.9(6)
B9 B4 H4 118.9(54)
B8 B4 H4 114.9(53)
B5 B4 H4 136.3(54)
S1 B4 H4 114.2(54)
B3 B4 H4 130.4(54)
B9 B5 B6 61.2(7)
B9 B5 B4 56.0(7)
B6 B5 B4 100.7(8)
B9 B5 S1 113.4(7)
B6 B5 S1 120.8(8)
B4 B5 S1 59.3(6)
B9 B5 Ir2 112.1(7)
B6 B5 Ir2 64.3(5)
B4 B5 Ir2 100.7(6)
S1 B5 Ir2 66.3(4)
B9 B5 H5 100.7(6)
B6 B5 H5 118.6(5)
B4 B5 H5 116.0(5)
S1 B5 H5 120.1(4)
Ir2 B5 H5 140.5(3)
B10 B6 B5 110.7(9)
B10 B6 B9 57.7(8)
B5 B6 B9 57.8(7)
B10 B6 B7 55.6(7)
B5 B6 B7 102.1(8)
B9 B6 B7 89.6(7)
B10 B6 Ir2 118.8(8)
B5 B6 Ir2 68.0(5)
B9 B6 Ir2 112.4(7)
B7 B6 Ir2 64.8(5)
B10 B6 H6 136.2(7)
B5 B6 H6 112.2(5)
B9 B6 H6 163.5(5)
B7 B6 H6 106.0(5)
Ir2 B6 H6 70.8(3)
B10 B7 B3 109.9(9)
B10 B7 B8 56.7(8)
B3 B7 B8 58.0(7)
B10 B7 B6 54.9(6)
B3 B7 B6 101.8(7)
B8 B7 B6 88.5(7)
B10 B7 Ir2 118.6(7)
B3 B7 Ir2 68.2(5)
B8 B7 Ir2 112.7(7)
B6 B7 Ir2 65.3(5)
B10 B7 H7 128.0(56)
B3 B7 H7 110.6(58)
B8 B7 H7 128.0(56)
B6 B7 H7 140.3(58)
Ir2 B7 H7 105.9(55)
B10 B8 B4 111.8(10)
B10 B8 B3 111.0(8)
B4 B8 B3 65.4(7)
B10 B8 B9 57.7(8)
B4 B8 B9 57.8(8)
B3 B8 B9 102.9(8)
B10 B8 B7 55.8(7)
B4 B8 B7 106.7(8)
B3 B8 B7 60.1(6)
B9 B8 B7 91.1(8)
B10 B8 H8 124.7(73)
B4 B8 H8 110.5(76)
B3 B8 H8 118.3(73)
B9 B8 H8 127.4(75)
B7 B8 H8 136.7(76)
B10 B9 B4 112.0(10)
B10 B9 B5 111.6(9)
B4 B9 B5 65.4(8)
B10 B9 B8 56.9(8)
B4 B9 B8 58.9(7)
B5 B9 B8 103.9(8)
B10 B9 B6 55.4(7)
B4 B9 B6 107.4(8)
B5 B9 B6 61.1(7)
B8 B9 B6 90.8(8)
B10 B9 H9 118.2(65)
B4 B9 H9 117.5(68)
B5 B9 H9 121.0(64)
B8 B9 H9 128.7(64)
B6 B9 H9 130.9(67)
B6 B10 B7 69.5(7)
B6 B10 B8 103.3(9)
B7 B10 B8 67.5(8)
B6 B10 B9 66.9(8)
B7 B10 B9 103.0(9)
B8 B10 B9 65.4(9)
B6 B10 H10 128.7(91)
B7 B10 H10 127.6(94)
B8 B10 H10 128.0(91)
B9 B10 H10 129.3(93)

loop_
_geom_bond_atom_site_label_1
_geom_bond_atom_site_label_2
_geom_bond_distance
Ir2 B7 2.255(11)
Ir2 B6 2.263(12)
Ir2 P1 2.304(3)
Ir2 P2 2.304(3)
Ir2 B3 2.322(11)
Ir2 B5 2.329(12)
Ir2 S1 2.365(3)
Ir2 H2 1.68
P1 C3 1.803(13)
P1 C2 1.818(12)
P1 C1 1.818(11)
P2 C5 1.810(14)
P2 C4 1.816(14)
P2 C6 1.819(13)
S1 B4 1.915(15)
S1 B5 1.957(13)
S1 B3 1.974(12)
C1 H1A 0.96
C1 H1B 0.96
C1 H1C 0.96
C2 H2A 0.96
C2 H2B 0.96
C2 H2C 0.96
C3 H3A 0.96
C3 H3B 0.96
C3 H3C 0.96
C4 H4A 0.96
C4 H4B 0.96
C4 H4C 0.96
C5 H5A 0.96
C5 H5B 0.96
C5 H5C 0.96
C6 H6A 0.96
C6 H6B 0.96
C6 H6C 0.96
B3 B8 1.80(2)
B3 B7 1.84(2)
B3 B4 1.93(2)
B3 H3 1.11(8)
B4 B9 1.74(2)
B4 B8 1.76(2)
B4 B5 1.91(2)
B4 H4 0.98(9)
B5 B9 1.80(2)
B5 B6 1.86(2)
B5 H5 1.15
B6 B10 1.66(2)
B6 B9 1.86(2)
B6 B7 1.90(2)
B6 H6 1.27
B7 B10 1.68(2)
B7 B8 1.87(2)
B7 H7 1.15(11)
B8 B10 1.70(2)
B8 B9 1.84(2)
B8 H8 1.14(14)
B9 B10 1.71(2)
B9 H9 1.02(12)
B10 H10 1.02(16)
